data_7114076
loop_
_publ_author_name
'Nief, Fran\,cois'
'Turcitu, Daniela'
'Ricard, Louis'

_publ_section_title
;
 Synthesis and structure of phospholyl- and arsolylthulium(ii) complexes
;
_journal_issue 15
_journal_name_full 'Chemical Communications'
_journal_page_first 1646
_journal_paper_doi 10.1039/b204337h
_journal_year 2002
_chemical_formula_sum 'C32 H56 O P2 Tm'
_chemical_formula_weight 687.64
_chemical_name_systematic
; 
? 
;
_space_group_IT_number 88
_symmetry_cell_setting tetragonal
_symmetry_space_group_name_Hall '-I 4ad'
_symmetry_space_group_name_H-M 'I 41/a :2'
_atom_sites_solution_hydrogens geom
_atom_sites_solution_primary direct
_atom_sites_solution_secondary difmap
_audit_creation_method SHELXL-97
_cell_angle_alpha 90.000(5)
_cell_angle_beta 90.000(5)
_cell_angle_gamma 90.000(5)
_cell_formula_units_Z 16
_cell_length_a 23.589(5)
_cell_length_b 23.589(5)
_cell_length_c 23.060(5)
_cell_measurement_reflns_used 251
_cell_measurement_temperature 150.0(10)
_cell_measurement_theta_max 20.0
_cell_measurement_theta_min 3.0
_cell_volume 12832(5)
_computing_structure_refinement 'SHELXL-97 (Sheldrick, 1997)'
_computing_structure_solution 'SHELXS-97 (Sheldrick, 1990)'
_diffrn_ambient_temperature 150.0(10)
_diffrn_measured_fraction_theta_full 0.998
_diffrn_measured_fraction_theta_max 0.998
_diffrn_measurement_device_type KappaCCD
_diffrn_measurement_method 'phi and omega scans'
_diffrn_radiation_monochromator graphite
_diffrn_radiation_source 'fine-focus sealed tube'
_diffrn_radiation_type MoK\a
_diffrn_radiation_wavelength 0.71069
_diffrn_reflns_av_R_equivalents 0.0227
_diffrn_reflns_av_sigmaI/netI 0.0445
_diffrn_reflns_limit_h_max 33
_diffrn_reflns_limit_h_min -33
_diffrn_reflns_limit_k_max 23
_diffrn_reflns_limit_k_min -23
_diffrn_reflns_limit_l_max 21
_diffrn_reflns_limit_l_min -32
_diffrn_reflns_number 15144
_diffrn_reflns_theta_full 30.02
_diffrn_reflns_theta_max 30.02
_diffrn_reflns_theta_min 3.28
_exptl_absorpt_coefficient_mu 2.887
_exptl_absorpt_correction_T_max 0.5959
_exptl_absorpt_correction_T_min 0.5959
_exptl_crystal_colour green
_exptl_crystal_density_diffrn 1.424
_exptl_crystal_density_method 'not measured'
_exptl_crystal_description prism
_exptl_crystal_F_000 5680
_exptl_crystal_size_max 0.20
_exptl_crystal_size_mid 0.20
_exptl_crystal_size_min 0.20
_refine_diff_density_max 2.117
_refine_diff_density_min -1.611
_refine_diff_density_rms 0.135
_refine_ls_extinction_method none
_refine_ls_goodness_of_fit_ref 1.055
_refine_ls_hydrogen_treatment mixed
_refine_ls_matrix_type full
_refine_ls_number_parameters 341
_refine_ls_number_reflns 9370
_refine_ls_number_restraints 0
_refine_ls_restrained_S_all 1.055
_refine_ls_R_factor_all 0.0572
_refine_ls_R_factor_gt 0.0367
_refine_ls_shift/su_max 0.006
_refine_ls_shift/su_mean 0.000
_refine_ls_structure_factor_coef Fsqd
_refine_ls_weighting_details 'calc w=1/[\s^2^(Fo^2^)+(0.0551P)^2^+0.0000P] where P=(Fo^2^+2Fc^2^)/3'
_refine_ls_weighting_scheme calc
_refine_ls_wR_factor_gt 0.0880
_refine_ls_wR_factor_ref 0.0981
_reflns_number_gt 7089
_reflns_number_total 9370
_reflns_threshold_expression >2sigma(I)
_cod_data_source_file b204337h.txt
_cod_data_source_block tmtbu
_cod_depositor_comments
;
The following automatic conversions were performed:

'_symmetry_cell_setting' value 'Tetragonal' changed to 'tetragonal'
according to
/usr/data/users/saulius/automatic-downloads/retrospective/RSC/lib/dictionaries/cif_core.dic
dictionary named 'cif_core.dic' version 2.4.2 from 2011-04-26.

Automatic conversion script
Id: cif_fix_values 2281 2013-09-26 08:29:07Z andrius 
;
_cod_original_sg_symbol_H-M 'I41/a     '
_cod_database_code 7114076

loop_
_symmetry_equiv_pos_as_xyz
'x, y, z'
'-x, -y+1/2, z'
'-y+3/4, x+1/4, z+1/4'
'y+1/4, -x+1/4, z+1/4'
'x+1/2, y+1/2, z+1/2'
'-x+1/2, -y+1, z+1/2'
'-y+5/4, x+3/4, z+3/4'
'y+3/4, -x+3/4, z+3/4'
'-x, -y, -z'
'x, y-1/2, -z'
'y-3/4, -x-1/4, -z-1/4'
'-y-1/4, x-1/4, -z-1/4'
'-x+1/2, -y+1/2, -z+1/2'
'x+1/2, y, -z+1/2'
'y-1/4, -x+1/4, -z+1/4'
'-y+1/4, x+1/4, -z+1/4'

loop_
_atom_site_label
_atom_site_type_symbol
_atom_site_fract_x
_atom_site_fract_y
_atom_site_fract_z
_atom_site_U_iso_or_equiv
_atom_site_adp_type
_atom_site_occupancy
_atom_site_symmetry_multiplicity
_atom_site_calc_flag
_atom_site_refinement_flags
Tm1 Tm 0.503527(5) 0.025307(5) 0.719177(6) 0.01986(6) Uani 1 1 d .
P1 P 0.62359(3) 0.05885(3) 0.72411(4) 0.02283(17) Uani 1 1 d .
P2 P 0.39685(3) -0.03130(3) 0.75513(4) 0.02523(18) Uani 1 1 d .
O1 O 0.52375(9) 0.00180(9) 0.82079(10) 0.0283(5) Uani 1 1 d .
C1 C 0.57679(12) 0.11767(12) 0.72852(13) 0.0218(6) Uani 1 1 d .
C2 C 0.54926(12) 0.12654(12) 0.67495(14) 0.0220(6) Uani 1 1 d .
C3 C 0.56488(13) 0.08661(12) 0.63111(13) 0.0233(6) Uani 1 1 d .
C4 C 0.60477(13) 0.04597(12) 0.65113(14) 0.0245(6) Uani 1 1 d .
C5 C 0.57448(13) 0.15601(13) 0.78223(13) 0.0234(6) Uani 1 1 d .
C6 C 0.60971(15) 0.13126(15) 0.83197(15) 0.0355(8) Uani 1 1 d .
H6A H 0.5946 0.0940 0.8426 0.053 Uiso 1 1 calc R
H6B H 0.6078 0.1567 0.8655 0.053 Uiso 1 1 calc R
H6C H 0.6492 0.1273 0.8195 0.053 Uiso 1 1 calc R
C7 C 0.51387(13) 0.16309(14) 0.80577(16) 0.0311(7) Uani 1 1 d .
H7A H 0.4906 0.1828 0.7769 0.047 Uiso 1 1 calc R
H7B H 0.5149 0.1853 0.8416 0.047 Uiso 1 1 calc R
H7C H 0.4976 0.1257 0.8137 0.047 Uiso 1 1 calc R
C8 C 0.59952(15) 0.21457(14) 0.76794(16) 0.0337(8) Uani 1 1 d .
H8A H 0.6394 0.2103 0.7567 0.051 Uiso 1 1 calc R
H8B H 0.5969 0.2391 0.8022 0.051 Uiso 1 1 calc R
H8C H 0.5782 0.2316 0.7359 0.051 Uiso 1 1 calc R
C9 C 0.51328(14) 0.17714(13) 0.65880(15) 0.0316(7) Uani 1 1 d .
H9A H 0.4999 0.1960 0.6941 0.047 Uiso 1 1 calc R
H9B H 0.4806 0.1645 0.6359 0.047 Uiso 1 1 calc R
H9C H 0.5359 0.2038 0.6359 0.047 Uiso 1 1 calc R
C10 C 0.54591(16) 0.09483(15) 0.56920(15) 0.0363(8) Uani 1 1 d .
H10A H 0.5764 0.1129 0.5470 0.054 Uiso 1 1 calc R
H10B H 0.5121 0.1190 0.5684 0.054 Uiso 1 1 calc R
H10C H 0.5369 0.0579 0.5520 0.054 Uiso 1 1 calc R
C11 C 0.63729(13) 0.00276(13) 0.61394(15) 0.0281(7) Uani 1 1 d .
C12 C 0.67926(17) 0.03436(16) 0.57436(19) 0.0486(11) Uani 1 1 d .
H12A H 0.7074 0.0542 0.5982 0.073 Uiso 1 1 calc R
H12B H 0.6586 0.0619 0.5506 0.073 Uiso 1 1 calc R
H12C H 0.6985 0.0071 0.5491 0.073 Uiso 1 1 calc R
C13 C 0.59927(17) -0.03384(16) 0.57573(18) 0.0440(10) Uani 1 1 d .
H13A H 0.6223 -0.0627 0.5561 0.066 Uiso 1 1 calc R
H13B H 0.5806 -0.0099 0.5467 0.066 Uiso 1 1 calc R
H13C H 0.5705 -0.0524 0.5998 0.066 Uiso 1 1 calc R
C14 C 0.67145(16) -0.03719(15) 0.65185(18) 0.0418(9) Uani 1 1 d .
H14A H 0.6973 -0.0152 0.6763 0.063 Uiso 1 1 calc R
H14B H 0.6934 -0.0630 0.6273 0.063 Uiso 1 1 calc R
H14C H 0.6457 -0.0592 0.6765 0.063 Uiso 1 1 calc R
C15 C 0.38206(13) 0.02367(13) 0.70498(15) 0.0272(7) Uani 1 1 d .
C16 C 0.40535(13) 0.01138(14) 0.65033(15) 0.0293(7) Uani 1 1 d .
C17 C 0.43526(12) -0.04176(13) 0.64849(14) 0.0266(7) Uani 1 1 d .
C18 C 0.43619(12) -0.06937(13) 0.70306(14) 0.0234(6) Uani 1 1 d .
C19 C 0.34449(14) 0.07402(15) 0.72225(17) 0.0352(8) Uani 1 1 d .
C20 C 0.29185(16) 0.07870(17) 0.6829(2) 0.0491(11) Uani 1 1 d .
H20A H 0.2676 0.1096 0.6967 0.074 Uiso 1 1 calc R
H20B H 0.2706 0.0430 0.6841 0.074 Uiso 1 1 calc R
H20C H 0.3038 0.0864 0.6430 0.074 Uiso 1 1 calc R
C21 C 0.32263(19) 0.0671(2) 0.78380(19) 0.0584(13) Uani 1 1 d .
H21A H 0.3547 0.0670 0.8109 0.088 Uiso 1 1 calc R
H21B H 0.3019 0.0312 0.7870 0.088 Uiso 1 1 calc R
H21C H 0.2972 0.0986 0.7932 0.088 Uiso 1 1 calc R
C22 C 0.37720(18) 0.12949(18) 0.7184(3) 0.0719(17) Uani 1 1 d .
H22A H 0.3517 0.1612 0.7267 0.108 Uiso 1 1 calc R
H22B H 0.3928 0.1338 0.6792 0.108 Uiso 1 1 calc R
H22C H 0.4082 0.1292 0.7467 0.108 Uiso 1 1 calc R
C23 C 0.39574(16) 0.04526(17) 0.59544(17) 0.0449(10) Uani 1 1 d .
H23A H 0.3633 0.0296 0.5743 0.067 Uiso 1 1 calc R
H23B H 0.4297 0.0433 0.5710 0.067 Uiso 1 1 calc R
H23C H 0.3880 0.0849 0.6055 0.067 Uiso 1 1 calc R
C24 C 0.45309(15) -0.06632(17) 0.59148(16) 0.0392(9) Uani 1 1 d .
H24A H 0.4808 -0.0966 0.5981 0.059 Uiso 1 1 calc R
H24B H 0.4703 -0.0366 0.5676 0.059 Uiso 1 1 calc R
H24C H 0.4199 -0.0818 0.5715 0.059 Uiso 1 1 calc R
C25 C 0.46569(13) -0.12605(13) 0.71777(15) 0.0281(7) Uani 1 1 d .
C26 C 0.52972(14) -0.12129(17) 0.70813(17) 0.0376(9) Uani 1 1 d .
H26A H 0.5481 -0.1568 0.7198 0.056 Uiso 1 1 calc R
H26B H 0.5448 -0.0900 0.7314 0.056 Uiso 1 1 calc R
H26C H 0.5373 -0.1141 0.6670 0.056 Uiso 1 1 calc R
C27 C 0.44284(16) -0.17518(15) 0.6806(2) 0.0461(10) Uani 1 1 d .
H27A H 0.4502 -0.1673 0.6396 0.069 Uiso 1 1 calc R
H27B H 0.4019 -0.1790 0.6868 0.069 Uiso 1 1 calc R
H27C H 0.4618 -0.2105 0.6918 0.069 Uiso 1 1 calc R
C28 C 0.45578(17) -0.14174(17) 0.78133(18) 0.0436(10) Uani 1 1 d .
H28A H 0.4760 -0.1770 0.7903 0.065 Uiso 1 1 calc R
H28B H 0.4151 -0.1471 0.7881 0.065 Uiso 1 1 calc R
H28C H 0.4699 -0.1112 0.8063 0.065 Uiso 1 1 calc R
C29 C 0.57493(14) -0.02726(15) 0.84027(15) 0.0329(8) Uani 1 1 d .
H29A H 0.6063 0.0001 0.8455 0.039 Uiso 1 1 calc R
H29B H 0.5868 -0.0561 0.8115 0.039 Uiso 1 1 calc R
C30 C 0.56043(18) -0.0547(2) 0.8964(2) 0.0596(13) Uani 1 1 d .
H30A H 0.5939 -0.0571 0.9222 0.072 Uiso 1 1 calc R
H30B H 0.5448 -0.0932 0.8904 0.072 Uiso 1 1 calc R
C31 C 0.5165(3) -0.0152(3) 0.9207(2) 0.090(2) Uani 1 1 d .
H31A H 0.4897 -0.0361 0.9459 0.108 Uiso 1 1 calc R
H31B H 0.5347 0.0151 0.9438 0.108 Uiso 1 1 calc R
C32 C 0.48707(16) 0.00863(17) 0.87110(16) 0.0380(8) Uani 1 1 d .
H32A H 0.4790 0.0493 0.8778 0.046 Uiso 1 1 calc R
H32B H 0.4507 -0.0114 0.8648 0.046 Uiso 1 1 calc R

loop_
_atom_site_aniso_label
_atom_site_aniso_U_11
_atom_site_aniso_U_22
_atom_site_aniso_U_33
_atom_site_aniso_U_23
_atom_site_aniso_U_13
_atom_site_aniso_U_12
Tm1 0.02104(8) 0.02066(8) 0.01788(8) 0.00093(5) -0.00065(5) -0.00080(4)
P1 0.0202(4) 0.0244(4) 0.0239(4) -0.0007(3) 0.0026(3) 0.0020(3)
P2 0.0222(4) 0.0294(4) 0.0242(4) -0.0014(3) 0.0024(3) -0.0007(3)
O1 0.0253(11) 0.0372(12) 0.0224(12) 0.0065(10) -0.0001(9) 0.0053(9)
C1 0.0216(14) 0.0207(14) 0.0230(16) -0.0035(12) 0.0042(12) -0.0014(11)
C2 0.0252(15) 0.0170(14) 0.0238(16) 0.0002(12) 0.0034(12) -0.0016(11)
C3 0.0283(16) 0.0203(14) 0.0212(16) 0.0007(12) 0.0041(13) -0.0025(11)
C4 0.0270(16) 0.0238(15) 0.0226(16) -0.0028(12) 0.0076(13) 0.0003(11)
C5 0.0235(15) 0.0251(15) 0.0215(16) -0.0060(12) 0.0048(12) -0.0013(12)
C6 0.041(2) 0.042(2) 0.0238(18) -0.0086(15) -0.0036(15) -0.0009(15)
C7 0.0265(17) 0.0372(18) 0.0296(18) -0.0079(15) 0.0097(14) -0.0025(13)
C8 0.0392(19) 0.0251(16) 0.037(2) -0.0087(14) 0.0126(16) -0.0081(14)
C9 0.0402(19) 0.0267(16) 0.0279(18) 0.0048(14) 0.0025(15) 0.0078(13)
C10 0.051(2) 0.0369(19) 0.0211(17) 0.0017(15) 0.0016(16) 0.0057(16)
C11 0.0299(16) 0.0218(15) 0.0326(19) -0.0050(13) 0.0115(14) -0.0017(12)
C12 0.053(2) 0.036(2) 0.058(3) -0.0033(19) 0.034(2) -0.0029(17)
C13 0.052(2) 0.0336(19) 0.047(2) -0.0133(17) 0.0101(19) -0.0032(16)
C14 0.040(2) 0.0325(19) 0.053(3) -0.0039(18) 0.0121(18) 0.0150(15)
C15 0.0223(15) 0.0260(16) 0.0334(19) -0.0003(14) -0.0046(13) -0.0012(12)
C16 0.0270(16) 0.0323(17) 0.0288(18) 0.0064(14) -0.0068(14) -0.0074(13)
C17 0.0231(15) 0.0323(17) 0.0245(17) -0.0029(13) -0.0011(13) -0.0048(12)
C18 0.0183(14) 0.0244(15) 0.0274(17) -0.0027(13) 0.0012(12) -0.0030(11)
C19 0.0255(17) 0.0307(18) 0.050(2) -0.0059(16) -0.0073(16) 0.0015(13)
C20 0.032(2) 0.043(2) 0.072(3) 0.000(2) -0.014(2) 0.0087(16)
C21 0.057(3) 0.065(3) 0.053(3) -0.022(2) 0.000(2) 0.030(2)
C22 0.040(2) 0.036(2) 0.140(5) -0.026(3) -0.008(3) 0.0006(18)
C23 0.045(2) 0.052(2) 0.037(2) 0.0174(19) -0.0118(18) -0.0076(17)
C24 0.0365(19) 0.056(2) 0.0254(18) -0.0076(17) 0.0008(15) -0.0022(16)
C25 0.0223(15) 0.0260(16) 0.036(2) -0.0010(14) -0.0022(13) 0.0004(12)
C26 0.0252(17) 0.049(2) 0.039(2) -0.0010(17) 0.0003(15) 0.0004(15)
C27 0.039(2) 0.0284(18) 0.071(3) -0.0148(19) -0.013(2) 0.0033(15)
C28 0.046(2) 0.034(2) 0.050(3) 0.0179(18) 0.0088(19) 0.0098(16)
C29 0.0331(18) 0.0376(19) 0.0280(18) 0.0054(15) -0.0082(15) 0.0076(14)
C30 0.046(2) 0.075(3) 0.057(3) 0.032(3) -0.006(2) 0.010(2)
C31 0.091(4) 0.148(6) 0.032(3) 0.028(3) 0.008(3) 0.046(4)
C32 0.043(2) 0.049(2) 0.0221(19) 0.0014(16) 0.0078(15) 0.0113(17)

loop_
_atom_type_symbol
_atom_type_description
_atom_type_scat_dispersion_real
_atom_type_scat_dispersion_imag
_atom_type_scat_source
C C 0.0033 0.0016 'International Tables Vol C Tables 4.2.6.8 and 6.1.1.4'
H H 0.0000 0.0000 'International Tables Vol C Tables 4.2.6.8 and 6.1.1.4'
O O 0.0106 0.0060 'International Tables Vol C Tables 4.2.6.8 and 6.1.1.4'
P P 0.1023 0.0942 'International Tables Vol C Tables 4.2.6.8 and 6.1.1.4'
Tm Tm -0.3139 5.2483 'International Tables Vol C Tables 4.2.6.8 and 6.1.1.4'

loop_
_geom_angle_atom_site_label_1
_geom_angle_atom_site_label_2
_geom_angle_atom_site_label_3
_geom_angle
O1 Tm1 C18 93.29(8)
O1 Tm1 C17 122.88(9)
C18 Tm1 C17 29.58(9)
O1 Tm1 C1 88.99(8)
C18 Tm1 C1 175.56(9)
C17 Tm1 C1 147.92(9)
O1 Tm1 C2 117.62(8)
C18 Tm1 C2 149.03(9)
C17 Tm1 C2 119.48(9)
C1 Tm1 C2 29.18(9)
O1 Tm1 C16 131.99(9)
C18 Tm1 C16 50.22(9)
C17 Tm1 C16 29.70(9)
C1 Tm1 C16 129.92(9)
C2 Tm1 C16 102.08(9)
O1 Tm1 C3 133.49(8)
C18 Tm1 C3 126.78(9)
C17 Tm1 C3 99.38(9)
C1 Tm1 C3 49.57(9)
C2 Tm1 C3 29.05(9)
C16 Tm1 C3 94.24(9)
O1 Tm1 C15 107.36(9)
C18 Tm1 C15 53.37(9)
C17 Tm1 C15 49.56(9)
C1 Tm1 C15 129.40(9)
C2 Tm1 C15 110.57(9)
C16 Tm1 C15 28.46(10)
C3 Tm1 C15 115.18(9)
O1 Tm1 C4 113.24(8)
C18 Tm1 C4 122.42(9)
C17 Tm1 C4 104.78(9)
C1 Tm1 C4 53.13(8)
C2 Tm1 C4 49.07(8)
C16 Tm1 C4 112.98(10)
C3 Tm1 C4 28.44(8)
C15 Tm1 C4 139.40(10)
O1 Tm1 P1 80.61(5)
C18 Tm1 P1 140.81(6)
C17 Tm1 P1 137.05(7)
C1 Tm1 P1 35.97(6)
C2 Tm1 P1 54.30(6)
C16 Tm1 P1 147.29(7)
C3 Tm1 P1 53.79(6)
C15 Tm1 P1 164.60(7)
C4 Tm1 P1 35.20(7)
O1 Tm1 P2 78.25(5)
C18 Tm1 P2 35.61(7)
C17 Tm1 P2 54.36(7)
C1 Tm1 P2 148.81(6)
C2 Tm1 P2 144.00(6)
C16 Tm1 P2 53.83(7)
C3 Tm1 P2 148.05(6)
C15 Tm1 P2 35.23(7)
C4 Tm1 P2 157.77(6)
P1 Tm1 P2 157.89(2)
C4 P1 C1 91.87(14)
C4 P1 Tm1 71.04(10)
C1 P1 Tm1 67.30(10)
C18 P2 C15 91.82(15)
C18 P2 Tm1 65.95(10)
C15 P2 Tm1 69.83(10)
C32 O1 C29 107.4(2)
C32 O1 Tm1 128.31(19)
C29 O1 Tm1 124.11(19)
C2 C1 C5 127.1(3)
C2 C1 P1 110.6(2)
C5 C1 P1 121.9(2)
C2 C1 Tm1 76.29(16)
C5 C1 Tm1 120.04(19)
P1 C1 Tm1 76.73(10)
C1 C2 C3 113.7(3)
C1 C2 C9 126.2(3)
C3 C2 C9 119.4(3)
C1 C2 Tm1 74.53(17)
C3 C2 Tm1 78.23(16)
C9 C2 Tm1 123.0(2)
C4 C3 C2 112.7(3)
C4 C3 C10 126.2(3)
C2 C3 C10 120.5(3)
C4 C3 Tm1 76.41(17)
C2 C3 Tm1 72.72(16)
C10 C3 Tm1 125.6(2)
C3 C4 C11 126.6(3)
C3 C4 P1 111.1(2)
C11 C4 P1 121.3(2)
C3 C4 Tm1 75.15(17)
C11 C4 Tm1 126.99(19)
P1 C4 Tm1 73.76(10)
C6 C5 C1 111.1(3)
C6 C5 C8 107.1(3)
C1 C5 C8 110.0(3)
C6 C5 C7 106.3(3)
C1 C5 C7 112.4(3)
C8 C5 C7 109.6(3)
C14 C11 C13 107.1(3)
C14 C11 C4 110.8(3)
C13 C11 C4 113.8(3)
C14 C11 C12 107.5(3)
C13 C11 C12 108.0(3)
C4 C11 C12 109.3(3)
C16 C15 C19 128.2(3)
C16 C15 P2 110.9(2)
C19 C15 P2 120.7(3)
C16 C15 Tm1 73.51(18)
C19 C15 Tm1 122.3(2)
P2 C15 Tm1 74.94(10)
C15 C16 C17 113.5(3)
C15 C16 C23 125.6(3)
C17 C16 C23 120.6(3)
C15 C16 Tm1 78.03(18)
C17 C16 Tm1 73.51(17)
C23 C16 Tm1 122.1(2)
C18 C17 C16 112.4(3)
C18 C17 C24 126.7(3)
C16 C17 C24 120.1(3)
C18 C17 Tm1 74.47(17)
C16 C17 Tm1 76.78(18)
C24 C17 Tm1 124.9(2)
C17 C18 C25 126.8(3)
C17 C18 P2 111.3(2)
C25 C18 P2 121.9(2)
C17 C18 Tm1 75.94(17)
C25 C18 Tm1 114.24(19)
P2 C18 Tm1 78.44(11)
C21 C19 C22 108.6(4)
C21 C19 C15 110.8(3)
C22 C19 C15 110.9(3)
C21 C19 C20 106.5(3)
C22 C19 C20 108.2(3)
C15 C19 C20 111.6(3)
C28 C25 C26 107.9(3)
C28 C25 C27 107.3(3)
C26 C25 C27 108.7(3)
C28 C25 C18 110.5(3)
C26 C25 C18 110.4(3)
C27 C25 C18 111.8(3)
O1 C29 C30 106.4(3)
C29 C30 C31 102.3(3)
C32 C31 C30 106.1(4)
C31 C32 O1 107.5(3)

loop_
_geom_bond_atom_site_label_1
_geom_bond_atom_site_label_2
_geom_bond_distance
Tm1 O1 2.455(2)
Tm1 C18 2.766(3)
Tm1 C17 2.784(3)
Tm1 C1 2.789(3)
Tm1 C2 2.812(3)
Tm1 C16 2.827(3)
Tm1 C3 2.883(3)
Tm1 C15 2.884(3)
Tm1 C4 2.899(3)
Tm1 P1 2.9428(10)
Tm1 P2 2.9670(10)
P1 C4 1.767(3)
P1 C1 1.776(3)
P2 C18 1.763(3)
P2 C15 1.772(3)
O1 C32 1.456(4)
O1 C29 1.459(4)
C1 C2 1.411(4)
C1 C5 1.535(4)
C2 C3 1.430(4)
C2 C9 1.511(4)
C3 C4 1.420(4)
C3 C10 1.509(5)
C4 C11 1.537(4)
C5 C6 1.532(5)
C5 C8 1.538(4)
C5 C7 1.538(4)
C11 C14 1.517(5)
C11 C13 1.525(5)
C11 C12 1.539(5)
C15 C16 1.405(5)
C15 C19 1.535(5)
C16 C17 1.439(5)
C16 C23 1.514(5)
C17 C18 1.417(4)
C17 C24 1.497(5)
C18 C25 1.545(4)
C19 C21 1.519(6)
C19 C22 1.522(5)
C19 C20 1.542(5)
C25 C28 1.530(5)
C25 C26 1.531(5)
C25 C27 1.539(5)
C29 C30 1.488(5)
C30 C31 1.501(6)
C31 C32 1.452(6)
